data_7021749
loop_
_publ_author_name
'Gao, Junkuo'
'He, Mi'
'Lee, Zhi Yi'
'Cao, Wenfang'
'Xiong, Wei-Wei'
'Li, Yongxin'
'Ganguly, Rakesh'
'Wu, Tom'
'Zhang, Qichun'

_publ_section_title
;
 A surfactant-thermal method to prepare four new three-dimensional
 heterometal-organic frameworks.
;
_journal_issue 32
_journal_name_full 'Dalton transactions (Cambridge, England : 2003)'
_journal_page_first 11367
_journal_page_last 11370
_journal_paper_doi 10.1039/c3dt51103k
_journal_volume 42
_journal_year 2013
_chemical_formula_sum 'C19 H4.25 Cu N2 Ni O6'
_chemical_formula_weight 478.74
_chemical_name_systematic
; 
 ? 
;
_space_group_IT_number 20
_symmetry_cell_setting orthorhombic
_symmetry_space_group_name_Hall 'C 2c 2'
_symmetry_space_group_name_H-M 'C 2 2 21'
_atom_sites_solution_hydrogens geom
_atom_sites_solution_primary direct
_atom_sites_solution_secondary difmap
_audit_creation_method SHELXL-97
_cell_angle_alpha 90.00
_cell_angle_beta 90.00
_cell_angle_gamma 90.00
_cell_formula_units_Z 8
_cell_length_a 12.419(3)
_cell_length_b 15.579(3)
_cell_length_c 19.680(4)
_cell_measurement_reflns_used 17893
_cell_measurement_temperature 103(2)
_cell_measurement_theta_max 27.78
_cell_measurement_theta_min 3.10
_cell_volume 3807.6(14)
_computing_cell_refinement 'Siemens SMART & SAINT'
_computing_data_collection 'Siemens SMART'
_computing_data_reduction 'Siemens XPERP'
_computing_molecular_graphics 'Bruker SHELXTL'
_computing_publication_material 'Bruker SHELXTL'
_computing_structure_refinement 'SHELXL-97 (Sheldrick, 1997)'
_computing_structure_solution 'SHELXS-97 (Sheldrick, 1990)'
_diffrn_ambient_temperature 103(2)
_diffrn_measured_fraction_theta_full 0.995
_diffrn_measured_fraction_theta_max 0.995
_diffrn_measurement_device_type 'APEX II CCD detector'
_diffrn_measurement_method 'phi and omega scans'
_diffrn_radiation_monochromator graphite
_diffrn_radiation_source 'fine-focus sealed tube'
_diffrn_radiation_type MoK\a
_diffrn_radiation_wavelength 0.71073
_diffrn_reflns_av_R_equivalents 0.1031
_diffrn_reflns_av_unetI/netI 0.0928
_diffrn_reflns_limit_h_max 16
_diffrn_reflns_limit_h_min -16
_diffrn_reflns_limit_k_max 20
_diffrn_reflns_limit_k_min -20
_diffrn_reflns_limit_l_max 25
_diffrn_reflns_limit_l_min -23
_diffrn_reflns_number 17874
_diffrn_reflns_theta_full 25.00
_diffrn_reflns_theta_max 27.48
_diffrn_reflns_theta_min 3.28
_diffrn_standards_decay_% none
_diffrn_standards_interval_count none
_diffrn_standards_interval_time none
_diffrn_standards_number none
_exptl_absorpt_coefficient_mu 2.144
_exptl_absorpt_correction_T_max 0.7405
_exptl_absorpt_correction_T_min 0.7405
_exptl_absorpt_correction_type empirical
_exptl_absorpt_process_details 'SADABS(Sheldrick, 1996)'
_exptl_crystal_colour green
_exptl_crystal_density_diffrn 1.670
_exptl_crystal_density_method 'not measured'
_exptl_crystal_description Block
_exptl_crystal_F_000 1898
_exptl_crystal_size_max 0.12
_exptl_crystal_size_mid 0.09
_exptl_crystal_size_min 0.06
_refine_diff_density_max 1.373
_refine_diff_density_min -0.698
_refine_diff_density_rms 0.116
_refine_ls_abs_structure_details 'Flack H D (1983), Acta Cryst. A39, 876-881'
_refine_ls_abs_structure_Flack -0.02(4)
_refine_ls_extinction_method none
_refine_ls_goodness_of_fit_ref 0.985
_refine_ls_hydrogen_treatment mixed
_refine_ls_matrix_type full
_refine_ls_number_parameters 255
_refine_ls_number_reflns 4349
_refine_ls_number_restraints 32
_refine_ls_restrained_S_all 1.002
_refine_ls_R_factor_all 0.1019
_refine_ls_R_factor_gt 0.0694
_refine_ls_shift/su_max 0.001
_refine_ls_shift/su_mean 0.000
_refine_ls_structure_factor_coef Fsqd
_refine_ls_weighting_details 'calc w=1/[\s^2^(Fo^2^)+(0.1200P)^2^+0.0000P] where P=(Fo^2^+2Fc^2^)/3'
_refine_ls_weighting_scheme calc
_refine_ls_wR_factor_gt 0.1728
_refine_ls_wR_factor_ref 0.1987
_reflns_number_gt 2975
_reflns_number_total 4349
_reflns_threshold_expression >2sigma(I)
_cod_data_source_file c3dt51103k.txt
_cod_data_source_block NTU-Z7c
_cod_depositor_comments
;
The following automatic conversions were performed:

'_symmetry_cell_setting' value 'Orthorhombic' changed to
'orthorhombic' according to
/home/saulius/struct/CIF-dictionaries/cif_core.dic dictionary named
'cif_core.dic' version 2.4.2 from 2011-04-26.

Automatic conversion script
Id: cif_fix_values 1891 2012-01-12 08:04:46Z andrius 
;
_cod_original_cell_volume 3807.5(13)
_cod_original_sg_symbol_H-M c2221
_cod_database_code 7021749

loop_
_symmetry_equiv_pos_as_xyz
'x, y, z'
'-x, -y, z+1/2'
'-x, y, -z+1/2'
'x, -y, -z'
'x+1/2, y+1/2, z'
'-x+1/2, -y+1/2, z+1/2'
'-x+1/2, y+1/2, -z+1/2'
'x+1/2, -y+1/2, -z'

loop_
_atom_site_label
_atom_site_type_symbol
_atom_site_fract_x
_atom_site_fract_y
_atom_site_fract_z
_atom_site_U_iso_or_equiv
_atom_site_adp_type
_atom_site_occupancy
_atom_site_symmetry_multiplicity
_atom_site_calc_flag
_atom_site_refinement_flags
Cu1 Cu 0.95937(13) 0.02199(9) 0.41996(8) 0.0725(5) Uani 1 1 d .
Ni1 Ni 1.62782(7) 0.05914(5) 0.26635(4) 0.0309(2) Uani 1 1 d .
N1 N 0.9389(8) 0.1384(5) 0.3863(4) 0.063(2) Uani 1 1 d .
N2 N 0.9041(9) -0.0939(5) 0.4296(4) 0.065(2) Uani 1 1 d .
O1 O 1.1241(11) 0.0200(9) 0.4463(7) 0.139(4) Uani 1 1 d U
O2 O 1.6192(10) 0.0533(6) 0.3859(5) 0.101(2) Uiso 1 1 d U
O3 O 1.7919(5) 0.0702(3) 0.2402(4) 0.0573(16) Uani 1 1 d .
O4 O 1.7121(5) -0.0488(3) 0.2674(4) 0.0571(15) Uani 1 1 d .
O5 O 1.5901(5) 0.1787(3) 0.2584(3) 0.0464(14) Uani 1 1 d .
O6 O 1.4880(8) 0.0238(5) 0.3207(5) 0.087(2) Uiso 1 1 d U
C1 C 0.8426(10) 0.1746(7) 0.3850(6) 0.073(3) Uani 1 1 d .
H1A H 0.7840 0.1425 0.3997 0.088 Uiso 1 1 calc R
C2 C 0.8241(17) 0.2583(10) 0.3629(8) 0.108(6) Uani 1 1 d .
H2A H 0.7557 0.2826 0.3639 0.130 Uiso 1 1 calc R
C3 C 0.913(2) 0.3036(10) 0.3393(8) 0.109(6) Uani 1 1 d .
H3A H 0.9047 0.3598 0.3240 0.131 Uiso 1 1 calc R
C4 C 1.0122(18) 0.2658(10) 0.3385(7) 0.111(6) Uani 1 1 d .
H4A H 1.0719 0.2945 0.3212 0.133 Uiso 1 1 calc R
C5 C 1.0215(12) 0.1834(7) 0.3642(6) 0.079(4) Uani 1 1 d .
H5A H 1.0895 0.1585 0.3659 0.095 Uiso 1 1 calc R
C6 C 0.8004(12) -0.1093(8) 0.4317(7) 0.083(4) Uani 1 1 d .
H6A H 0.7533 -0.0630 0.4287 0.100 Uiso 1 1 calc R
C7 C 0.7577(19) -0.1897(12) 0.4380(10) 0.128(6) Uani 1 1 d U
H7A H 0.6838 -0.1990 0.4401 0.154 Uiso 1 1 calc R
C8 C 0.8316(18) -0.2570(11) 0.4410(10) 0.121(6) Uani 1 1 d U
H8A H 0.8061 -0.3129 0.4454 0.145 Uiso 1 1 calc R
C9 C 0.9402(18) -0.2435(9) 0.4378(9) 0.115(5) Uani 1 1 d U
H9A H 0.9895 -0.2884 0.4394 0.138 Uiso 1 1 calc R
C10 C 0.9725(15) -0.1576(7) 0.4319(6) 0.091(5) Uani 1 1 d .
H10A H 1.0457 -0.1454 0.4294 0.110 Uiso 1 1 calc R
C11 C 1.1681(14) 0.0000 0.5000 0.125(11) Uani 1 2 d S
C12 C 1.2889(13) 0.0000 0.5000 0.064(4) Uani 1 2 d S
C13 C 1.3447(9) 0.0122(6) 0.4404(5) 0.063(3) Uani 1 1 d .
H13A H 1.3067 0.0189 0.4000 0.076 Uiso 1 1 calc R
C15 C 1.5267(11) 0.0316(6) 0.3766(5) 0.073(3) Uani 1 1 d DU
C17 C 1.4551(8) 0.0146(5) 0.4390(3) 0.047(2) Uani 1 1 d D
C18 C 1.5115(12) 0.0000 0.5000 0.046(3) Uani 1 2 d S
H18A H 1.5863 0.0000 0.5000 0.056 Uiso 1 2 calc SR
C19 C 1.7982(7) -0.0079(4) 0.2534(4) 0.044(2) Uani 1 1 d .
C21 C 1.9029(6) -0.1444(4) 0.2509(4) 0.0354(16) Uani 1 1 d .
H21A H 1.8378 -0.1739 0.2516 0.042 Uiso 1 1 calc R
C22 C 1.9035(6) -0.0546(4) 0.2505(3) 0.0369(16) Uani 1 1 d .
C23 C 2.0000 -0.0108(6) 0.2500 0.039(3) Uani 1 2 d S
H23A H 2.0000 0.0489 0.2500 0.047 Uiso 1 2 calc SR
C24 C 1.5000 0.2137(6) 0.2500 0.033(2) Uani 1 2 d S
C20 C 2.0000 -0.1899(5) 0.2500 0.033(2) Uani 1 2 d S

loop_
_atom_site_aniso_label
_atom_site_aniso_U_11
_atom_site_aniso_U_22
_atom_site_aniso_U_33
_atom_site_aniso_U_23
_atom_site_aniso_U_13
_atom_site_aniso_U_12
Cu1 0.0652(10) 0.0619(7) 0.0903(10) 0.0105(7) -0.0026(8) 0.0070(6)
Ni1 0.0258(4) 0.0256(3) 0.0412(4) 0.0013(3) 0.0032(4) 0.0052(4)
N1 0.070(7) 0.052(4) 0.066(5) -0.008(4) -0.019(5) 0.008(4)
N2 0.084(8) 0.056(4) 0.054(5) 0.000(3) -0.008(4) 0.017(4)
O1 0.091(7) 0.150(7) 0.176(8) 0.058(7) -0.012(7) -0.011(6)
O3 0.057(4) 0.030(3) 0.085(4) 0.004(3) 0.019(4) 0.015(3)
O4 0.039(3) 0.038(3) 0.095(4) 0.014(3) 0.015(4) 0.006(2)
O5 0.038(3) 0.027(2) 0.074(4) -0.005(2) -0.005(3) 0.002(2)
C1 0.068(8) 0.071(6) 0.080(7) -0.014(5) -0.025(6) 0.016(5)
C2 0.134(16) 0.085(9) 0.105(11) -0.016(8) -0.041(10) 0.053(10)
C3 0.18(2) 0.074(9) 0.077(9) 0.007(6) -0.034(11) 0.008(11)
C4 0.17(2) 0.093(10) 0.074(9) 0.010(8) 0.006(10) -0.026(11)
C5 0.093(11) 0.075(7) 0.069(7) 0.000(5) -0.007(7) -0.021(7)
C6 0.078(10) 0.075(7) 0.098(10) -0.001(6) -0.019(8) -0.011(7)
C7 0.139(11) 0.115(9) 0.130(9) 0.006(7) -0.018(8) -0.011(8)
C8 0.143(10) 0.085(7) 0.134(9) -0.002(7) 0.001(8) -0.010(7)
C9 0.142(10) 0.082(7) 0.121(9) -0.014(6) -0.001(8) 0.017(7)
C10 0.140(15) 0.069(7) 0.065(7) 0.003(6) -0.010(8) 0.034(8)
C11 0.036(9) 0.114(16) 0.22(3) 0.125(19) 0.000 0.000
C12 0.046(8) 0.050(7) 0.097(11) 0.025(7) 0.000 0.000
C13 0.082(9) 0.052(5) 0.056(6) 0.015(4) -0.031(5) -0.009(5)
C15 0.124(8) 0.047(4) 0.047(5) -0.010(4) -0.010(5) 0.011(5)
C17 0.070(7) 0.047(4) 0.025(4) 0.003(3) -0.004(4) -0.002(4)
C18 0.055(8) 0.046(6) 0.038(6) 0.001(5) 0.000 0.000
C19 0.048(5) 0.031(3) 0.053(5) 0.002(3) 0.000(4) 0.013(3)
C21 0.024(4) 0.037(3) 0.044(4) -0.004(3) 0.003(3) -0.004(3)
C22 0.035(4) 0.031(3) 0.044(4) 0.000(3) 0.005(3) 0.003(3)
C23 0.047(7) 0.027(4) 0.045(7) 0.000 0.013(4) 0.000
C24 0.026(5) 0.028(4) 0.044(6) 0.000 0.000(4) 0.000
C20 0.030(6) 0.022(4) 0.047(7) 0.000 0.001(4) 0.000

loop_
_atom_type_symbol
_atom_type_description
_atom_type_scat_dispersion_real
_atom_type_scat_dispersion_imag
_atom_type_scat_source
C C 0.0033 0.0016 'International Tables Vol C Tables 4.2.6.8 and 6.1.1.4'
H H 0.0000 0.0000 'International Tables Vol C Tables 4.2.6.8 and 6.1.1.4'
N N 0.0061 0.0033 'International Tables Vol C Tables 4.2.6.8 and 6.1.1.4'
O O 0.0106 0.0060 'International Tables Vol C Tables 4.2.6.8 and 6.1.1.4'
Ni Ni 0.3393 1.1124 'International Tables Vol C Tables 4.2.6.8 and 6.1.1.4'
Cu Cu 0.3201 1.2651 'International Tables Vol C Tables 4.2.6.8 and 6.1.1.4'

loop_
_geom_angle_atom_site_label_1
_geom_angle_atom_site_label_2
_geom_angle_atom_site_label_3
_geom_angle
_geom_angle_site_symmetry_1
_geom_angle_site_symmetry_3
N2 Cu1 N1 148.6(4) . .
N2 Cu1 O1 107.8(5) . .
N1 Cu1 O1 102.9(5) . .
O5 Ni1 O4 161.8(3) . .
O5 Ni1 O3 97.8(2) . .
O4 Ni1 O3 63.9(2) . .
O5 Ni1 O6 95.4(3) . .
O4 Ni1 O6 102.0(3) . .
O3 Ni1 O6 159.9(3) . .
O5 Ni1 O6 91.1(3) . 3_855
O4 Ni1 O6 97.7(3) . 3_855
O3 Ni1 O6 116.2(3) . 3_855
O6 Ni1 O6 78.5(4) . 3_855
O5 Ni1 O2 96.2(3) . .
O4 Ni1 O2 88.9(3) . .
O3 Ni1 O2 106.9(4) . .
O6 Ni1 O2 56.5(4) . .
O6 Ni1 O2 134.8(4) 3_855 .
O5 Ni1 C19 129.3(3) . .
O4 Ni1 C19 32.5(2) . .
O3 Ni1 C19 31.6(2) . .
O6 Ni1 C19 132.2(3) . .
O6 Ni1 C19 111.8(3) 3_855 .
O2 Ni1 C19 97.5(3) . .
C5 N1 C1 118.1(11) . .
C5 N1 Cu1 120.4(9) . .
C1 N1 Cu1 121.5(9) . .
C10 N2 C6 120.0(12) . .
C10 N2 Cu1 118.6(11) . .
C6 N2 Cu1 121.3(8) . .
C11 O1 Cu1 130.2(12) . .
C15 O2 Ni1 84.5(7) . .
C19 O3 Ni1 86.0(5) . .
C19 O4 Ni1 91.0(4) . .
C24 O5 Ni1 130.4(5) . .
C15 O6 Ni1 96.2(8) . .
C15 O6 Ni1 154.4(8) . 3_855
Ni1 O6 Ni1 94.3(3) . 3_855
N1 C1 C2 123.7(15) . .
C3 C2 C1 116.7(15) . .
C4 C3 C2 120.0(14) . .
C3 C4 C5 118.1(17) . .
N1 C5 C4 123.4(16) . .
N2 C6 C7 123.4(15) . .
C6 C7 C8 116(2) . .
C9 C8 C7 122.1(19) . .
C8 C9 C10 115.7(17) . .
N2 C10 C9 122.7(18) . .
O1 C11 O1 127(2) 4_556 .
O1 C11 C12 116.4(10) 4_556 .
O1 C11 C12 116.4(10) . .
C13 C12 C13 119.5(14) 4_556 .
C13 C12 C11 120.3(7) 4_556 .
C13 C12 C11 120.3(7) . .
C17 C13 C12 121.6(9) . .
O6 C15 O2 122.9(10) . .
O6 C15 C17 118.7(11) . .
O2 C15 C17 118.5(10) . .
C13 C17 C18 118.4(8) . .
C13 C17 C15 126.8(8) . .
C18 C17 C15 114.8(10) . .
C17 C18 C17 120.4(13) . 4_556
O3 C19 O4 118.7(8) . .
O3 C19 C22 121.3(8) . .
O4 C19 C22 119.9(6) . .
O3 C19 Ni1 62.4(5) . .
O4 C19 Ni1 56.6(4) . .
C22 C19 Ni1 175.2(6) . .
C20 C21 C22 120.2(7) . .
C23 C22 C21 119.9(7) . .
C23 C22 C19 121.3(7) . .
C21 C22 C19 118.7(7) . .
C22 C23 C22 120.7(9) . 3_955
O5 C24 O5 128.5(9) 3_855 .
O5 C24 C20 115.8(4) 3_855 5_455
O5 C24 C20 115.8(4) . 5_455
C21 C20 C21 119.0(8) . 3_955
C21 C20 C24 120.5(4) . 5_545
C21 C20 C24 120.5(4) 3_955 5_545

loop_
_geom_bond_atom_site_label_1
_geom_bond_atom_site_label_2
_geom_bond_distance
_geom_bond_site_symmetry_2
Cu1 N2 1.942(9) .
Cu1 N1 1.947(8) .
Cu1 O1 2.110(14) .
Ni1 O5 1.927(5) .
Ni1 O4 1.981(5) .
Ni1 O3 2.109(7) .
Ni1 O6 2.112(10) .
Ni1 O6 2.303(9) 3_855
Ni1 O2 2.357(10) .
Ni1 C19 2.373(8) .
N1 C5 1.316(16) .
N1 C1 1.322(14) .
N2 C10 1.307(15) .
N2 C6 1.311(17) .
O1 C11 1.231(14) .
O2 C15 1.211(15) .
O3 C19 1.246(9) .
O4 C19 1.274(10) .
O5 C24 1.256(7) .
O6 C15 1.208(13) .
O6 Ni1 2.303(9) 3_855
C1 C2 1.394(18) .
C2 C3 1.39(3) .
C3 C4 1.37(3) .
C4 C5 1.384(19) .
C6 C7 1.37(2) .
C7 C8 1.39(3) .
C8 C9 1.37(2) .
C9 C10 1.40(2) .
C11 O1 1.231(14) 4_556
C11 C12 1.50(2) .
C12 C13 1.376(14) 4_556
C12 C13 1.376(14) .
C13 C17 1.371(15) .
C15 C17 1.539(9) .
C17 C18 1.409(11) .
C18 C17 1.409(11) 4_556
C19 C22 1.497(10) .
C21 C20 1.399(8) .
C21 C22 1.399(10) .
C22 C23 1.379(9) .
C23 C22 1.379(9) 3_955
C24 O5 1.256(7) 3_855
C24 C20 1.501(12) 5_455
C20 C21 1.399(8) 3_955
C20 C24 1.501(12) 5_545
